data_4069389
loop_
_publ_author_name
'Korobkov, Ilia'
'Gambarotta, Sandro'

_publ_section_title
;
 Aluminate Samarium(II) and Samarium(III) Aryloxides. Isolation of a
 Single-Component Ethylene Polymerization Catalyst
;
_journal_issue 14
_journal_name_full Organometallics
_journal_page_first 4009
_journal_paper_doi 10.1021/om900172n
_journal_volume 28
_journal_year 2009
_chemical_formula_sum 'C65.5 H67.5 Al2 O7 Sm'
_chemical_formula_weight 1171.01
_chemical_name_systematic
; 
 ? 
;
_space_group_IT_number 14
_symmetry_cell_setting monoclinic
_symmetry_space_group_name_Hall '-P 2yn'
_symmetry_space_group_name_H-M 'P 1 21/n 1'
_atom_sites_solution_hydrogens geom
_atom_sites_solution_primary direct
_atom_sites_solution_secondary difmap
_audit_creation_method SHELXL-97
_cell_angle_alpha 90.00
_cell_angle_beta 108.900(4)
_cell_angle_gamma 90.00
_cell_formula_units_Z 4
_cell_length_a 16.472(4)
_cell_length_b 17.573(4)
_cell_length_c 22.170(5)
_cell_measurement_reflns_used 1405
_cell_measurement_temperature 200(2)
_cell_measurement_theta_max 23.76
_cell_measurement_theta_min 2.19
_cell_volume 6071(2)
_computing_cell_refinement 'SMART, Bruker (2000)'
_computing_data_collection 'SMART, Bruker (2000)'
_computing_data_reduction 'XPREP, Bruker (2000)'
_computing_molecular_graphics 'SHELXTL, Bruker (2000)'
_computing_publication_material 'SHELXTL, Bruker (2000)'
_computing_structure_refinement 'SHELXL-97 (Sheldrick, 1997)'
_computing_structure_solution 'SHELXS-97 (Sheldrick, 1990)'
_diffrn_ambient_temperature 200(2)
_diffrn_measured_fraction_theta_full 0.993
_diffrn_measured_fraction_theta_max 0.993
_diffrn_measurement_device_type 'CCD area detector'
_diffrn_measurement_method 'phi and omega scans'
_diffrn_radiation_monochromator graphite
_diffrn_radiation_source 'fine-focus sealed tube'
_diffrn_radiation_type MoK\a
_diffrn_radiation_wavelength 0.71073
_diffrn_reflns_av_R_equivalents 0.1476
_diffrn_reflns_av_sigmaI/netI 0.1213
_diffrn_reflns_limit_h_max 17
_diffrn_reflns_limit_h_min -17
_diffrn_reflns_limit_k_max 18
_diffrn_reflns_limit_k_min -18
_diffrn_reflns_limit_l_max 23
_diffrn_reflns_limit_l_min -23
_diffrn_reflns_number 35076
_diffrn_reflns_theta_full 21.96
_diffrn_reflns_theta_max 21.96
_diffrn_reflns_theta_min 1.75
_diffrn_standards_decay_% <1
_exptl_absorpt_coefficient_mu 1.046
_exptl_absorpt_correction_T_max 0.9026
_exptl_absorpt_correction_T_min 0.9026
_exptl_absorpt_correction_type multi-scan
_exptl_absorpt_process_details 'SADABS, Bruker (2000)'
_exptl_crystal_colour pl_brown
_exptl_crystal_density_diffrn 1.281
_exptl_crystal_density_meas ?
_exptl_crystal_density_method 'not measured'
_exptl_crystal_description block
_exptl_crystal_F_000 2418
_exptl_crystal_size_max 0.10
_exptl_crystal_size_mid 0.10
_exptl_crystal_size_min 0.10
_refine_diff_density_max 0.668
_refine_diff_density_min -0.439
_refine_diff_density_rms 0.103
_refine_ls_extinction_method none
_refine_ls_goodness_of_fit_ref 1.026
_refine_ls_hydrogen_treatment constr
_refine_ls_matrix_type full
_refine_ls_number_parameters 691
_refine_ls_number_reflns 7373
_refine_ls_number_restraints 9
_refine_ls_restrained_S_all 1.031
_refine_ls_R_factor_all 0.1286
_refine_ls_R_factor_gt 0.0581
_refine_ls_shift/su_max 0.001
_refine_ls_shift/su_mean 0.001
_refine_ls_structure_factor_coef Fsqd
_refine_ls_weighting_details 'calc w=1/[\s^2^(Fo^2^)+(0.0662P)^2^]'
_refine_ls_weighting_scheme calc
_refine_ls_wR_factor_gt 0.1223
_refine_ls_wR_factor_ref 0.1491
_reflns_number_gt 4217
_reflns_number_total 7373
_reflns_threshold_expression >2sigma(I)
_cod_data_source_file om900172n_si_001.cif
_cod_data_source_block complex2
_cod_depositor_comments
;
The following automatic conversions were performed:

'_symmetry_cell_setting' value 'Monoclinic' changed to 'monoclinic'
according to /home/saulius/struct/CIF-dictionaries/cif_core.dic
dictionary named 'cif_core.dic' version 2.4.2 from 2011-04-26.

Automatic conversion script
Id: cif_fix_values 1715 2011-07-08 13:25:40Z adriana 

The following automatic conversions were performed:

'_exptl_crystal_density_meas' value 'n/a' was changed to '?' - the
value is perceived as not measured.

Automatic conversion script
Id: cif_fix_values 3008 2015-01-20 13:52:24Z robertas 
;
_cod_original_sg_symbol_H-M P2(1)/n
_cod_original_formula_sum 'C65.50 H67.50 Al2 O7 Sm'
_cod_database_code 4069389

loop_
_symmetry_equiv_pos_as_xyz
'x, y, z'
'-x+1/2, y+1/2, -z+1/2'
'-x, -y, -z'
'x-1/2, -y-1/2, z-1/2'

loop_
_atom_site_label
_atom_site_type_symbol
_atom_site_fract_x
_atom_site_fract_y
_atom_site_fract_z
_atom_site_U_iso_or_equiv
_atom_site_adp_type
_atom_site_occupancy
_atom_site_symmetry_multiplicity
_atom_site_calc_flag
_atom_site_refinement_flags
_atom_site_disorder_assembly
_atom_site_disorder_group
Sm1 Sm 0.26311(3) 0.69490(3) 0.03361(2) 0.0442(2) Uani 1 1 d . . .
Al1 Al 0.17406(19) 0.83053(17) 0.11171(13) 0.0444(8) Uani 1 1 d . . .
Al2 Al 0.6415(2) 0.6464(2) 0.16105(15) 0.0557(9) Uani 1 1 d . . .
O1 O 0.2530(3) 0.7537(3) 0.1365(3) 0.0367(16) Uani 1 1 d . . .
O2 O 0.1544(3) 0.8043(4) 0.0282(2) 0.0377(15) Uani 1 1 d . . .
O3 O 0.3865(5) 0.6475(4) 0.1166(3) 0.057(2) Uani 1 1 d . . .
O4 O 0.5244(5) 0.6480(4) 0.1291(3) 0.058(2) Uani 1 1 d . . .
O5 O 0.6634(4) 0.5489(4) 0.1768(3) 0.060(2) Uani 1 1 d . . .
O6 O 0.1615(4) 0.6599(4) -0.0835(3) 0.0539(19) Uani 1 1 d . . .
O7 O 0.3169(4) 0.5879(4) -0.0267(3) 0.060(2) Uani 1 1 d . . .
C1 C 0.2706(6) 0.7165(6) 0.1937(5) 0.041(3) Uani 1 1 d . . .
C2 C 0.3212(6) 0.7515(6) 0.2506(4) 0.044(3) Uani 1 1 d . . .
C3 C 0.3301(7) 0.7129(7) 0.3069(5) 0.064(3) Uani 1 1 d . . .
H3A H 0.3601 0.7369 0.3462 0.077 Uiso 1 1 calc R . .
C4 C 0.2968(7) 0.6408(8) 0.3079(5) 0.069(3) Uani 1 1 d . . .
H4A H 0.3038 0.6158 0.3473 0.083 Uiso 1 1 calc R . .
C5 C 0.2540(7) 0.6064(7) 0.2518(5) 0.068(3) Uani 1 1 d . . .
H5A H 0.2333 0.5559 0.2518 0.082 Uiso 1 1 calc R . .
C6 C 0.2402(7) 0.6439(6) 0.1947(5) 0.050(3) Uani 1 1 d . . .
C7 C 0.3656(7) 0.8250(6) 0.2513(5) 0.047(3) Uani 1 1 d . . .
C8 C 0.4165(7) 0.8360(6) 0.2141(5) 0.048(3) Uani 1 1 d . . .
H8A H 0.4201 0.7972 0.1852 0.058 Uiso 1 1 calc R . .
C9 C 0.4632(7) 0.9030(7) 0.2174(5) 0.063(3) Uani 1 1 d . . .
H9A H 0.4970 0.9096 0.1903 0.076 Uiso 1 1 calc R . .
C10 C 0.4608(8) 0.9591(7) 0.2594(6) 0.069(3) Uani 1 1 d . . .
H10A H 0.4939 1.0040 0.2623 0.082 Uiso 1 1 calc R . .
C11 C 0.4115(8) 0.9503(7) 0.2964(6) 0.073(4) Uani 1 1 d . . .
H11A H 0.4085 0.9901 0.3247 0.087 Uiso 1 1 calc R . .
C12 C 0.3644(7) 0.8837(8) 0.2944(5) 0.068(3) Uani 1 1 d . . .
H12A H 0.3314 0.8779 0.3221 0.081 Uiso 1 1 calc R . .
C13 C 0.1998(7) 0.5997(6) 0.1347(5) 0.054(3) Uani 1 1 d . . .
C14 C 0.1239(7) 0.6262(6) 0.0881(5) 0.055(3) Uani 1 1 d . . .
H14A H 0.0985 0.6729 0.0942 0.066 Uiso 1 1 calc R . .
C15 C 0.0868(7) 0.5828(8) 0.0330(6) 0.068(4) Uani 1 1 d . . .
H15A H 0.0356 0.5999 0.0017 0.082 Uiso 1 1 calc R . .
C16 C 0.1239(8) 0.5158(9) 0.0239(6) 0.077(4) Uani 1 1 d . . .
H16A H 0.0977 0.4873 -0.0139 0.092 Uiso 1 1 calc R . .
C17 C 0.1957(8) 0.4892(7) 0.0665(6) 0.073(4) Uani 1 1 d . . .
H17A H 0.2199 0.4426 0.0589 0.087 Uiso 1 1 calc R . .
C18 C 0.2352(7) 0.5304(7) 0.1224(5) 0.058(3) Uani 1 1 d . . .
H18A H 0.2864 0.5115 0.1525 0.070 Uiso 1 1 calc R . .
C19 C 0.1288(7) 0.8551(5) -0.0211(4) 0.040(3) Uani 1 1 d . . .
C20 C 0.0438(7) 0.8798(5) -0.0441(4) 0.043(3) Uani 1 1 d . . .
C21 C 0.0212(7) 0.9329(6) -0.0948(5) 0.057(3) Uani 1 1 d . . .
H21A H -0.0355 0.9527 -0.1095 0.068 Uiso 1 1 calc R . .
C22 C 0.0797(8) 0.9565(6) -0.1233(5) 0.063(3) Uani 1 1 d . . .
H22A H 0.0631 0.9907 -0.1583 0.075 Uiso 1 1 calc R . .
C23 C 0.1621(8) 0.9299(6) -0.1005(5) 0.055(3) Uani 1 1 d . . .
H23A H 0.2027 0.9471 -0.1196 0.066 Uiso 1 1 calc R . .
C24 C 0.1883(7) 0.8786(5) -0.0503(4) 0.042(3) Uani 1 1 d . . .
C25 C -0.0240(7) 0.8499(7) -0.0184(4) 0.051(3) Uani 1 1 d . . .
C26 C -0.0789(8) 0.8990(7) -0.0015(6) 0.068(3) Uani 1 1 d . . .
H26A H -0.0715 0.9523 -0.0043 0.082 Uiso 1 1 calc R . .
C27 C -0.1438(9) 0.8723(9) 0.0194(7) 0.087(4) Uani 1 1 d . . .
H27A H -0.1805 0.9076 0.0302 0.104 Uiso 1 1 calc R . .
C28 C -0.1563(8) 0.7972(10) 0.0247(6) 0.083(4) Uani 1 1 d . . .
H28A H -0.2001 0.7792 0.0403 0.100 Uiso 1 1 calc R . .
C29 C -0.1037(9) 0.7475(8) 0.0070(6) 0.077(4) Uani 1 1 d . . .
H29A H -0.1131 0.6943 0.0088 0.092 Uiso 1 1 calc R . .
C30 C -0.0379(7) 0.7726(7) -0.0133(5) 0.053(3) Uani 1 1 d . . .
H30A H -0.0015 0.7367 -0.0238 0.064 Uiso 1 1 calc R . .
C31 C 0.2761(7) 0.8458(6) -0.0317(5) 0.042(3) Uani 1 1 d . . .
C32 C 0.3361(7) 0.8521(6) 0.0302(5) 0.053(3) Uani 1 1 d . . .
H32A H 0.3217 0.8818 0.0611 0.063 Uiso 1 1 calc R . .
C33 C 0.4137(7) 0.8170(7) 0.0469(5) 0.057(3) Uani 1 1 d . . .
H33A H 0.4539 0.8242 0.0883 0.068 Uiso 1 1 calc R . .
C34 C 0.4341(7) 0.7703(7) 0.0030(6) 0.069(3) Uani 1 1 d . . .
H34A H 0.4866 0.7428 0.0150 0.083 Uiso 1 1 calc R . .
C35 C 0.3772(8) 0.7645(7) -0.0580(5) 0.066(3) Uani 1 1 d . . .
H35A H 0.3918 0.7347 -0.0888 0.079 Uiso 1 1 calc R . .
C36 C 0.2993(7) 0.8014(6) -0.0750(5) 0.051(3) Uani 1 1 d . . .
H36A H 0.2608 0.7963 -0.1172 0.062 Uiso 1 1 calc R . .
C37 C 0.2151(7) 0.9365(5) 0.1248(4) 0.059(3) Uani 1 1 d . . .
H37A H 0.1823 0.9646 0.1473 0.089 Uiso 1 1 calc R . .
H37B H 0.2073 0.9604 0.0834 0.089 Uiso 1 1 calc R . .
H37C H 0.2761 0.9370 0.1503 0.089 Uiso 1 1 calc R . .
C38 C 0.0834(7) 0.8104(7) 0.1492(5) 0.081(4) Uani 1 1 d . . .
H38A H 0.0702 0.8573 0.1680 0.122 Uiso 1 1 calc R . .
H38B H 0.1030 0.7714 0.1823 0.122 Uiso 1 1 calc R . .
H38C H 0.0318 0.7924 0.1159 0.122 Uiso 1 1 calc R . .
C39 C 0.4624(9) 0.6391(6) 0.1498(5) 0.053(3) Uani 1 1 d . . .
C40 C 0.4815(7) 0.6131(7) 0.2189(5) 0.074(4) Uani 1 1 d . . .
H40A H 0.4275 0.6074 0.2282 0.111 Uiso 1 1 calc R . .
H40B H 0.5176 0.6510 0.2477 0.111 Uiso 1 1 calc R . .
H40C H 0.5116 0.5641 0.2251 0.111 Uiso 1 1 calc R . .
C41 C 0.6735(7) 0.6786(7) 0.0872(5) 0.078(4) Uani 1 1 d . . .
H41A H 0.6539 0.6405 0.0533 0.117 Uiso 1 1 calc R . .
H41B H 0.7360 0.6837 0.0996 0.117 Uiso 1 1 calc R . .
H41C H 0.6465 0.7276 0.0717 0.117 Uiso 1 1 calc R . .
C42 C 0.6742(7) 0.7122(7) 0.2357(5) 0.079(4) Uani 1 1 d . . .
H42A H 0.6539 0.6900 0.2688 0.118 Uiso 1 1 calc R . .
H42B H 0.6483 0.7625 0.2240 0.118 Uiso 1 1 calc R . .
H42C H 0.7368 0.7171 0.2520 0.118 Uiso 1 1 calc R . .
C43 C 0.7003(7) 0.5032(6) 0.2281(5) 0.054(3) Uani 1 1 d . . .
C44 C 0.6546(8) 0.4406(7) 0.2401(6) 0.061(3) Uani 1 1 d . . .
C45 C 0.6926(9) 0.3948(7) 0.2930(6) 0.080(4) Uani 1 1 d . . .
H45A H 0.6626 0.3521 0.3014 0.096 Uiso 1 1 calc R . .
C46 C 0.7743(9) 0.4118(8) 0.3335(6) 0.085(4) Uani 1 1 d . . .
H46A H 0.7995 0.3822 0.3707 0.102 Uiso 1 1 calc R . .
C47 C 0.8185(9) 0.4713(8) 0.3197(6) 0.080(4) Uani 1 1 d . . .
H47A H 0.8752 0.4808 0.3473 0.095 Uiso 1 1 calc R . .
C48 C 0.7856(8) 0.5185(7) 0.2678(5) 0.060(3) Uani 1 1 d . . .
C49 C 0.5672(8) 0.4180(6) 0.1968(6) 0.059(3) Uani 1 1 d . . .
C50 C 0.5020(9) 0.3982(7) 0.2198(6) 0.073(4) Uani 1 1 d . . .
H50A H 0.5108 0.4042 0.2640 0.088 Uiso 1 1 calc R . .
C51 C 0.4235(9) 0.3699(7) 0.1808(7) 0.082(4) Uani 1 1 d . . .
H51A H 0.3797 0.3575 0.1984 0.099 Uiso 1 1 calc R . .
C52 C 0.4101(10) 0.3599(8) 0.1172(7) 0.090(4) Uani 1 1 d . . .
H52A H 0.3581 0.3383 0.0903 0.107 Uiso 1 1 calc R . .
C53 C 0.4729(10) 0.3816(7) 0.0933(7) 0.085(4) Uani 1 1 d . . .
H53A H 0.4636 0.3767 0.0489 0.102 Uiso 1 1 calc R . .
C54 C 0.5511(8) 0.4110(7) 0.1331(6) 0.073(4) Uani 1 1 d . . .
H54A H 0.5936 0.4263 0.1150 0.087 Uiso 1 1 calc R . .
C55 C 0.8398(7) 0.5800(6) 0.2554(5) 0.055(3) Uani 1 1 d . . .
C56 C 0.8481(7) 0.5932(7) 0.1961(5) 0.067(3) Uani 1 1 d . . .
H56A H 0.8153 0.5629 0.1612 0.080 Uiso 1 1 calc R . .
C57 C 0.9029(8) 0.6491(8) 0.1847(7) 0.078(4) Uani 1 1 d . . .
H57A H 0.9073 0.6561 0.1434 0.094 Uiso 1 1 calc R . .
C58 C 0.9492(9) 0.6929(9) 0.2348(8) 0.093(4) Uani 1 1 d . . .
H58A H 0.9861 0.7316 0.2286 0.111 Uiso 1 1 calc R . .
C59 C 0.9422(9) 0.6809(8) 0.2950(7) 0.096(5) Uani 1 1 d . . .
H59A H 0.9754 0.7114 0.3296 0.115 Uiso 1 1 calc R . .
C60 C 0.8878(8) 0.6252(8) 0.3064(6) 0.084(4) Uani 1 1 d . . .
H60A H 0.8838 0.6184 0.3478 0.101 Uiso 1 1 calc R . .
C61 C 0.0888(7) 0.7004(6) -0.1242(4) 0.063(3) Uani 1 1 d . . .
H61A H 0.0651 0.6728 -0.1645 0.094 Uiso 1 1 calc R . .
H61B H 0.1066 0.7514 -0.1327 0.094 Uiso 1 1 calc R . .
H61C H 0.0449 0.7046 -0.1033 0.094 Uiso 1 1 calc R . .
C62 C 0.1981(7) 0.6124(6) -0.1197(5) 0.062(3) Uani 1 1 d . . .
H62A H 0.2324 0.6439 -0.1395 0.074 Uiso 1 1 calc R . .
H62B H 0.1516 0.5879 -0.1543 0.074 Uiso 1 1 calc R . .
C63 C 0.2540(8) 0.5526(7) -0.0792(5) 0.071(4) Uani 1 1 d . . .
H63A H 0.2188 0.5171 -0.0634 0.086 Uiso 1 1 calc R . .
H63B H 0.2825 0.5232 -0.1047 0.086 Uiso 1 1 calc R . .
C64 C 0.3830(8) 0.5342(7) 0.0067(6) 0.087(4) Uani 1 1 d . . .
H64A H 0.3941 0.4990 -0.0240 0.131 Uiso 1 1 calc R . .
H64B H 0.3639 0.5054 0.0375 0.131 Uiso 1 1 calc R . .
H64C H 0.4358 0.5618 0.0292 0.131 Uiso 1 1 calc R . .
C65 C 0.616(4) 0.901(4) 0.934(3) 0.15(3) Uiso 0.25 1 d PD A -1
H65A H 0.6747 0.8809 0.9475 0.229 Uiso 0.25 1 calc PR A -1
H65B H 0.6100 0.9409 0.9023 0.229 Uiso 0.25 1 calc PR A -1
H65C H 0.5757 0.8593 0.9153 0.229 Uiso 0.25 1 calc PR A -1
C66 C 0.5963(18) 0.933(2) 0.9914(15) 0.033(9) Uiso 0.25 1 d PD A -1
H66A H 0.6009 0.8918 1.0229 0.039 Uiso 0.25 1 calc PR A -1
H66B H 0.6393 0.9724 1.0118 0.039 Uiso 0.25 1 calc PR A -1
C67 C 0.5101(19) 0.966(2) 0.9735(17) 0.035(12) Uiso 0.25 1 d PD A -1
H67A H 0.4972 0.9815 0.9284 0.042 Uiso 0.25 1 calc PR A -1
H67B H 0.4717 0.9229 0.9731 0.042 Uiso 0.25 1 calc PR A -1
C68 C 0.478(3) 1.027(2) 1.001(2) 0.052(14) Uiso 0.25 1 d PD A -1
H68A H 0.4430 1.0550 0.9631 0.062 Uiso 0.25 1 calc PR A -1
H68B H 0.5297 1.0583 1.0195 0.062 Uiso 0.25 1 calc PR A -1
C69 C 0.431(2) 1.0431(16) 1.0453(16) 0.033(9) Uiso 0.25 1 d PD A -1
H69A H 0.4709 1.0340 1.0890 0.040 Uiso 0.25 1 calc PR A -1
H69B H 0.3843 1.0055 1.0374 0.040 Uiso 0.25 1 calc PR A -1
C70 C 0.393(2) 1.1197(17) 1.0444(18) 0.033(10) Uiso 0.25 1 d PD A -1
H70A H 0.3580 1.1202 1.0724 0.049 Uiso 0.25 1 calc PR A -1
H70B H 0.3577 1.1323 1.0008 0.049 Uiso 0.25 1 calc PR A -1
H70C H 0.4394 1.1574 1.0593 0.049 Uiso 0.25 1 calc PR A -1

loop_
_atom_site_aniso_label
_atom_site_aniso_U_11
_atom_site_aniso_U_22
_atom_site_aniso_U_33
_atom_site_aniso_U_23
_atom_site_aniso_U_13
_atom_site_aniso_U_12
Sm1 0.0460(3) 0.0474(3) 0.0345(3) -0.0055(3) 0.0068(2) 0.0059(3)
Al1 0.0450(19) 0.051(2) 0.0343(16) -0.0027(14) 0.0083(15) 0.0092(16)
Al2 0.055(2) 0.063(2) 0.048(2) 0.0027(17) 0.0157(17) 0.0022(19)
O1 0.028(4) 0.047(4) 0.031(4) 0.000(3) 0.005(3) 0.000(3)
O2 0.033(4) 0.042(4) 0.032(3) 0.006(3) 0.002(3) 0.010(4)
O3 0.037(4) 0.068(5) 0.057(5) 0.003(4) 0.001(4) 0.015(4)
O4 0.056(5) 0.071(5) 0.048(4) 0.006(4) 0.017(4) 0.007(4)
O5 0.062(5) 0.061(5) 0.060(5) -0.002(4) 0.023(4) 0.006(4)
O6 0.051(5) 0.071(5) 0.040(4) -0.012(4) 0.015(4) -0.012(4)
O7 0.058(5) 0.065(5) 0.049(4) -0.022(4) 0.008(4) 0.010(4)
C1 0.039(6) 0.044(7) 0.042(7) 0.013(5) 0.015(5) 0.003(5)
C2 0.042(7) 0.067(8) 0.017(6) 0.001(5) 0.001(5) 0.008(6)
C3 0.055(8) 0.092(11) 0.035(7) -0.001(7) 0.000(5) 0.002(7)
C4 0.067(9) 0.084(10) 0.048(8) 0.017(7) 0.010(7) -0.011(8)
C5 0.056(8) 0.086(10) 0.053(8) 0.014(7) 0.005(6) -0.012(7)
C6 0.051(7) 0.052(8) 0.041(7) 0.005(6) 0.009(6) -0.002(6)
C7 0.050(7) 0.045(8) 0.042(6) -0.017(5) 0.009(6) 0.017(6)
C8 0.056(7) 0.039(7) 0.045(6) -0.009(5) 0.012(6) 0.005(6)
C9 0.071(9) 0.058(9) 0.054(7) 0.009(7) 0.010(6) -0.003(7)
C10 0.057(9) 0.057(9) 0.086(10) -0.005(8) 0.015(8) -0.008(7)
C11 0.050(9) 0.058(9) 0.088(10) -0.028(8) -0.006(7) 0.012(7)
C12 0.048(8) 0.090(10) 0.062(8) -0.006(8) 0.013(6) 0.019(8)
C13 0.044(7) 0.045(8) 0.071(8) 0.021(6) 0.015(6) -0.009(6)
C14 0.059(8) 0.040(7) 0.061(8) 0.006(6) 0.010(6) -0.018(6)
C15 0.046(8) 0.080(10) 0.065(9) 0.021(8) 0.000(6) -0.018(8)
C16 0.053(9) 0.091(12) 0.072(9) -0.018(8) 0.001(8) -0.023(8)
C17 0.070(9) 0.062(9) 0.083(9) -0.022(8) 0.021(8) -0.010(7)
C18 0.042(7) 0.051(8) 0.076(9) 0.008(7) 0.011(6) -0.005(6)
C19 0.050(7) 0.033(6) 0.029(6) -0.010(5) 0.000(6) 0.001(6)
C20 0.055(8) 0.033(6) 0.037(6) -0.001(5) 0.008(6) -0.003(6)
C21 0.048(7) 0.059(8) 0.049(7) -0.001(6) -0.005(6) 0.010(6)
C22 0.077(9) 0.058(8) 0.045(7) 0.024(6) 0.011(7) 0.004(7)
C23 0.063(8) 0.048(7) 0.049(7) 0.011(6) 0.013(6) -0.001(6)
C24 0.049(7) 0.044(7) 0.030(6) -0.001(5) 0.010(5) -0.008(6)
C25 0.043(7) 0.060(9) 0.037(6) 0.000(6) -0.004(5) 0.008(7)
C26 0.052(8) 0.058(9) 0.095(9) -0.014(7) 0.022(7) -0.002(7)
C27 0.068(10) 0.073(11) 0.129(12) 0.001(9) 0.045(9) 0.008(8)
C28 0.045(8) 0.092(12) 0.115(11) 0.017(10) 0.030(7) 0.002(9)
C29 0.066(9) 0.076(10) 0.080(9) 0.014(8) 0.013(8) -0.012(9)
C30 0.041(7) 0.055(8) 0.053(7) 0.002(6) 0.002(6) 0.002(6)
C31 0.042(7) 0.045(7) 0.041(6) 0.002(5) 0.015(6) -0.009(6)
C32 0.049(8) 0.062(8) 0.050(7) -0.010(6) 0.020(6) -0.014(6)
C33 0.034(7) 0.087(9) 0.049(7) -0.004(7) 0.011(5) -0.014(7)
C34 0.057(8) 0.090(10) 0.069(9) 0.013(7) 0.033(7) 0.021(7)
C35 0.067(9) 0.084(9) 0.053(8) -0.006(7) 0.028(7) 0.015(8)
C36 0.058(8) 0.051(7) 0.049(6) -0.008(6) 0.024(6) -0.009(7)
C37 0.076(8) 0.051(7) 0.041(6) -0.007(5) 0.006(6) 0.018(6)
C38 0.077(9) 0.119(11) 0.047(7) -0.011(7) 0.021(6) 0.023(9)
C39 0.066(9) 0.041(7) 0.057(8) 0.004(6) 0.026(7) 0.018(7)
C40 0.069(8) 0.099(10) 0.049(7) 0.013(7) 0.012(6) 0.005(7)
C41 0.070(8) 0.101(11) 0.056(7) 0.010(7) 0.012(6) 0.009(7)
C42 0.075(9) 0.087(10) 0.066(8) 0.002(7) 0.011(7) 0.001(7)
C43 0.060(8) 0.052(8) 0.041(7) -0.003(6) 0.005(6) 0.010(7)
C44 0.069(9) 0.056(8) 0.065(8) -0.001(7) 0.030(7) -0.011(7)
C45 0.106(12) 0.062(9) 0.073(9) 0.013(8) 0.032(9) -0.006(8)
C46 0.084(10) 0.080(11) 0.070(9) 0.021(8) -0.005(8) 0.002(9)
C47 0.078(10) 0.069(10) 0.092(11) 0.003(8) 0.028(9) 0.000(8)
C48 0.061(9) 0.062(9) 0.060(8) 0.001(7) 0.023(7) 0.004(7)
C49 0.071(9) 0.054(8) 0.057(8) 0.009(6) 0.026(7) -0.008(7)
C50 0.088(10) 0.068(9) 0.069(9) 0.014(7) 0.033(9) 0.001(8)
C51 0.074(10) 0.077(10) 0.092(11) 0.007(8) 0.020(9) 0.002(8)
C52 0.088(11) 0.084(11) 0.089(12) 0.015(9) 0.019(10) -0.007(9)
C53 0.099(12) 0.073(10) 0.081(10) -0.002(8) 0.026(10) 0.017(9)
C54 0.066(9) 0.086(10) 0.060(8) -0.001(7) 0.012(7) -0.011(8)
C55 0.052(8) 0.054(8) 0.056(8) -0.002(6) 0.015(6) -0.002(6)
C56 0.068(9) 0.069(9) 0.059(8) -0.014(7) 0.015(7) 0.002(7)
C57 0.063(9) 0.070(9) 0.094(10) 0.005(8) 0.014(8) -0.013(8)
C58 0.088(10) 0.094(11) 0.110(11) -0.009(11) 0.051(10) -0.017(10)
C59 0.081(10) 0.095(12) 0.110(12) -0.035(10) 0.027(9) -0.038(9)
C60 0.074(9) 0.087(11) 0.083(10) -0.035(8) 0.014(8) -0.008(8)
C61 0.076(8) 0.055(7) 0.048(6) -0.006(6) 0.008(6) 0.004(7)
C62 0.071(8) 0.067(8) 0.045(7) -0.020(6) 0.014(6) -0.003(7)
C63 0.078(9) 0.080(10) 0.062(8) -0.022(7) 0.032(7) 0.004(8)
C64 0.070(9) 0.101(10) 0.080(9) -0.019(8) 0.010(7) 0.034(9)

loop_
_atom_type_symbol
_atom_type_description
_atom_type_scat_dispersion_real
_atom_type_scat_dispersion_imag
_atom_type_scat_source
C C 0.0033 0.0016 'International Tables Vol C Tables 4.2.6.8 and 6.1.1.4'
H H 0.0000 0.0000 'International Tables Vol C Tables 4.2.6.8 and 6.1.1.4'
O O 0.0106 0.0060 'International Tables Vol C Tables 4.2.6.8 and 6.1.1.4'
Al Al 0.0645 0.0514 'International Tables Vol C Tables 4.2.6.8 and 6.1.1.4'
Sm Sm -0.1638 3.4418 'International Tables Vol C Tables 4.2.6.8 and 6.1.1.4'

loop_
_geom_angle_atom_site_label_1
_geom_angle_atom_site_label_2
_geom_angle_atom_site_label_3
_geom_angle
O3 Sm1 O1 74.9(2)
O3 Sm1 O2 133.5(2)
O1 Sm1 O2 60.02(17)
O3 Sm1 O7 78.5(2)
O1 Sm1 O7 151.0(2)
O2 Sm1 O7 147.89(19)
O3 Sm1 O6 140.7(2)
O1 Sm1 O6 139.5(2)
O2 Sm1 O6 85.4(2)
O7 Sm1 O6 63.1(2)
O3 Sm1 C32 95.2(3)
O1 Sm1 C32 78.2(2)
O2 Sm1 C32 66.3(3)
O7 Sm1 C32 116.1(3)
O6 Sm1 C32 108.4(2)
O3 Sm1 C31 119.4(3)
O1 Sm1 C31 96.1(2)
O2 Sm1 C31 59.4(2)
O7 Sm1 C31 107.0(3)
O6 Sm1 C31 81.8(2)
C32 Sm1 C31 26.8(2)
O3 Sm1 Al1 103.92(17)
O1 Sm1 Al1 29.91(14)
O2 Sm1 Al1 30.17(12)
O7 Sm1 Al1 175.14(16)
O6 Sm1 Al1 113.81(17)
C32 Sm1 Al1 68.1(2)
C31 Sm1 Al1 75.6(2)
O1 Al1 O2 89.6(3)
O1 Al1 C38 107.7(4)
O2 Al1 C38 118.2(4)
O1 Al1 C37 118.4(4)
O2 Al1 C37 109.1(4)
C38 Al1 C37 112.3(5)
O1 Al1 Sm1 44.15(18)
O2 Al1 Sm1 45.60(19)
C38 Al1 Sm1 125.4(4)
C37 Al1 Sm1 122.2(3)
O5 Al2 O4 102.4(4)
O5 Al2 C42 115.2(4)
O4 Al2 C42 106.6(4)
O5 Al2 C41 110.7(4)
O4 Al2 C41 102.0(4)
C42 Al2 C41 117.7(5)
C1 O1 Al1 123.1(5)
C1 O1 Sm1 125.2(5)
Al1 O1 Sm1 105.9(2)
C19 O2 Al1 123.4(5)
C19 O2 Sm1 123.2(5)
Al1 O2 Sm1 104.2(2)
C39 O3 Sm1 159.6(7)
C39 O4 Al2 137.5(7)
C43 O5 Al2 138.1(6)
C62 O6 C61 110.9(8)
C62 O6 Sm1 116.0(6)
C61 O6 Sm1 129.2(6)
C63 O7 C64 111.1(8)
C63 O7 Sm1 116.9(6)
C64 O7 Sm1 121.9(6)
O1 C1 C6 119.2(9)
O1 C1 C2 120.4(9)
C6 C1 C2 120.4(9)
C3 C2 C1 116.8(10)
C3 C2 C7 120.6(9)
C1 C2 C7 122.5(9)
C2 C3 C4 122.4(10)
C3 C4 C5 119.0(11)
C4 C5 C6 120.7(12)
C1 C6 C5 120.4(10)
C1 C6 C13 121.8(9)
C5 C6 C13 117.5(10)
C8 C7 C12 116.8(11)
C8 C7 C2 121.0(9)
C12 C7 C2 121.9(11)
C9 C8 C7 121.5(10)
C10 C9 C8 120.5(11)
C11 C10 C9 119.6(12)
C10 C11 C12 121.2(12)
C11 C12 C7 120.4(12)
C18 C13 C14 117.6(10)
C18 C13 C6 121.7(10)
C14 C13 C6 120.7(10)
C15 C14 C13 119.3(11)
C16 C15 C14 120.3(11)
C17 C16 C15 122.1(12)
C16 C17 C18 119.7(12)
C17 C18 C13 120.9(11)
O2 C19 C20 120.5(9)
O2 C19 C24 118.7(9)
C20 C19 C24 120.7(9)
C19 C20 C21 118.0(10)
C19 C20 C25 122.3(9)
C21 C20 C25 119.6(10)
C22 C21 C20 121.3(10)
C23 C22 C21 119.2(10)
C22 C23 C24 122.1(11)
C19 C24 C23 118.6(10)
C19 C24 C31 121.5(9)
C23 C24 C31 119.7(10)
C30 C25 C26 116.6(11)
C30 C25 C20 122.3(11)
C26 C25 C20 121.0(11)
C27 C26 C25 121.7(12)
C26 C27 C28 121.4(13)
C29 C28 C27 117.9(12)
C28 C29 C30 121.8(12)
C25 C30 C29 120.6(12)
C36 C31 C32 117.0(10)
C36 C31 C24 119.4(9)
C32 C31 C24 123.4(9)
C36 C31 Sm1 85.2(6)
C32 C31 Sm1 75.1(6)
C24 C31 Sm1 104.8(6)
C33 C32 C31 122.1(10)
C33 C32 Sm1 85.7(7)
C31 C32 Sm1 78.1(6)
C32 C33 C34 119.6(10)
C35 C34 C33 119.2(10)
C36 C35 C34 120.8(10)
C31 C36 C35 121.3(10)
O3 C39 O4 123.5(10)
O3 C39 C40 118.1(11)
O4 C39 C40 118.3(11)
O5 C43 C44 119.7(10)
O5 C43 C48 119.3(11)
C44 C43 C48 120.9(10)
C43 C44 C45 119.2(11)
C43 C44 C49 123.2(11)
C45 C44 C49 117.5(11)
C46 C45 C44 119.8(12)
C47 C46 C45 119.8(12)
C48 C47 C46 123.6(13)
C47 C48 C43 116.6(11)
C47 C48 C55 119.6(11)
C43 C48 C55 123.8(11)
C54 C49 C50 116.8(12)
C54 C49 C44 120.9(11)
C50 C49 C44 122.1(11)
C49 C50 C51 122.7(12)
C52 C51 C50 119.5(14)
C51 C52 C53 118.5(14)
C52 C53 C54 121.2(13)
C49 C54 C53 121.2(12)
C56 C55 C60 117.9(12)
C56 C55 C48 123.2(11)
C60 C55 C48 118.8(11)
C55 C56 C57 123.5(11)
C58 C57 C56 118.0(13)
C59 C58 C57 119.8(14)
C58 C59 C60 122.3(13)
C59 C60 C55 118.5(13)
O6 C62 C63 111.5(9)
O7 C63 C62 109.2(9)
C67 C66 C65 112(3)
C68 C67 C66 131(3)
C67 C68 C69 143(3)
C68 C69 C70 119(2)

loop_
_geom_bond_atom_site_label_1
_geom_bond_atom_site_label_2
_geom_bond_distance
Sm1 O3 2.406(7)
Sm1 O1 2.558(5)
Sm1 O2 2.603(6)
Sm1 O7 2.622(6)
Sm1 O6 2.666(6)
Sm1 C32 3.024(10)
Sm1 C31 3.062(9)
Sm1 Al1 3.532(3)
Al1 O1 1.832(7)
Al1 O2 1.831(6)
Al1 C38 1.961(11)
Al1 C37 1.970(10)
Al2 O5 1.763(8)
Al2 O4 1.828(8)
Al2 C42 1.946(11)
Al2 C41 1.959(11)
O1 C1 1.372(10)
O2 C19 1.369(10)
O3 C39 1.236(12)
O4 C39 1.257(12)
O5 C43 1.363(11)
O6 C62 1.420(11)
O6 C61 1.433(11)
O7 C63 1.425(12)
O7 C64 1.451(12)
C1 C6 1.373(13)
C1 C2 1.407(12)
C2 C3 1.387(13)
C2 C7 1.482(14)
C3 C4 1.383(14)
C4 C5 1.358(14)
C5 C6 1.379(13)
C6 C13 1.498(14)
C7 C8 1.367(13)
C7 C12 1.411(14)
C8 C9 1.395(13)
C9 C10 1.367(15)
C10 C11 1.337(15)
C11 C12 1.397(16)
C13 C18 1.414(14)
C13 C14 1.417(14)
C14 C15 1.402(14)
C15 C16 1.372(15)
C16 C17 1.336(15)
C17 C18 1.400(14)
C19 C20 1.395(13)
C19 C24 1.399(13)
C20 C21 1.416(13)
C20 C25 1.503(14)
C21 C22 1.375(13)
C22 C23 1.368(13)
C23 C24 1.388(13)
C24 C31 1.485(13)
C25 C30 1.389(14)
C25 C26 1.385(14)
C26 C27 1.377(15)
C27 C28 1.346(16)
C28 C29 1.375(16)
C29 C30 1.374(15)
C31 C36 1.383(13)
C31 C32 1.412(13)
C32 C33 1.358(13)
C33 C34 1.397(14)
C34 C35 1.377(14)
C35 C36 1.376(13)
C39 C40 1.531(13)
C43 C44 1.407(14)
C43 C48 1.420(14)
C44 C45 1.394(15)
C44 C49 1.501(15)
C45 C46 1.388(16)
C46 C47 1.364(16)
C47 C48 1.378(15)
C48 C55 1.484(14)
C49 C54 1.355(14)
C49 C50 1.375(14)
C50 C51 1.394(16)
C51 C52 1.366(16)
C52 C53 1.362(16)
C53 C54 1.403(16)
C55 C56 1.385(14)
C55 C60 1.399(14)
C56 C57 1.411(15)
C57 C58 1.363(16)
C58 C59 1.393(17)
C59 C60 1.403(16)
C62 C63 1.491(14)
C65 C66 1.52(2)
C66 C67 1.468(19)
C67 C68 1.418(18)
C68 C69 1.445(19)
C69 C70 1.481(19)

loop_
_geom_torsion_atom_site_label_1
_geom_torsion_atom_site_label_2
_geom_torsion_atom_site_label_3
_geom_torsion_atom_site_label_4
_geom_torsion
O3 Sm1 Al1 O1 -14.7(3)
O2 Sm1 Al1 O1 175.2(4)
O7 Sm1 Al1 O1 105.0(19)
O6 Sm1 Al1 O1 154.0(3)
C32 Sm1 Al1 O1 -104.8(3)
C31 Sm1 Al1 O1 -131.9(3)
O3 Sm1 Al1 O2 170.2(3)
O1 Sm1 Al1 O2 -175.2(4)
O7 Sm1 Al1 O2 -70(2)
O6 Sm1 Al1 O2 -21.2(3)
C32 Sm1 Al1 O2 80.1(4)
C31 Sm1 Al1 O2 52.9(3)
O3 Sm1 Al1 C38 -93.2(4)
O1 Sm1 Al1 C38 -78.6(5)
O2 Sm1 Al1 C38 96.6(5)
O7 Sm1 Al1 C38 26(2)
O6 Sm1 Al1 C38 75.5(4)
C32 Sm1 Al1 C38 176.7(5)
C31 Sm1 Al1 C38 149.5(4)
O3 Sm1 Al1 C37 84.5(4)
O1 Sm1 Al1 C37 99.2(4)
O2 Sm1 Al1 C37 -85.7(4)
O7 Sm1 Al1 C37 -155.8(19)
O6 Sm1 Al1 C37 -106.8(4)
C32 Sm1 Al1 C37 -5.6(4)
C31 Sm1 Al1 C37 -32.8(4)
O2 Al1 O1 C1 -151.0(7)
C38 Al1 O1 C1 -31.4(8)
C37 Al1 O1 C1 97.3(7)
Sm1 Al1 O1 C1 -154.5(8)
O2 Al1 O1 Sm1 3.4(3)
C38 Al1 O1 Sm1 123.1(4)
C37 Al1 O1 Sm1 -108.2(4)
O3 Sm1 O1 C1 -41.0(6)
O2 Sm1 O1 C1 151.0(7)
O7 Sm1 O1 C1 -16.5(8)
O6 Sm1 O1 C1 115.7(6)
C32 Sm1 O1 C1 -139.7(7)
C31 Sm1 O1 C1 -159.8(6)
Al1 Sm1 O1 C1 153.8(8)
O3 Sm1 O1 Al1 165.3(3)
O2 Sm1 O1 Al1 -2.8(2)
O7 Sm1 O1 Al1 -170.3(3)
O6 Sm1 O1 Al1 -38.1(4)
C32 Sm1 O1 Al1 66.5(3)
C31 Sm1 O1 Al1 46.5(3)
O1 Al1 O2 C19 -151.0(7)
C38 Al1 O2 C19 99.1(8)
C37 Al1 O2 C19 -30.8(8)
Sm1 Al1 O2 C19 -147.6(8)
O1 Al1 O2 Sm1 -3.4(3)
C38 Al1 O2 Sm1 -113.3(5)
C37 Al1 O2 Sm1 116.8(4)
O3 Sm1 O2 C19 134.5(6)
O1 Sm1 O2 C19 150.5(7)
O7 Sm1 O2 C19 -40.9(8)
O6 Sm1 O2 C19 -51.6(6)
C32 Sm1 O2 C19 60.8(6)
C31 Sm1 O2 C19 31.5(6)
Al1 Sm1 O2 C19 147.7(8)
O3 Sm1 O2 Al1 -13.2(4)
O1 Sm1 O2 Al1 2.8(2)
O7 Sm1 O2 Al1 171.4(3)
O6 Sm1 O2 Al1 160.7(3)
C32 Sm1 O2 Al1 -86.9(3)
C31 Sm1 O2 Al1 -116.2(4)
O1 Sm1 O3 C39 -109(2)
O2 Sm1 O3 C39 -94(2)
O7 Sm1 O3 C39 83(2)
O6 Sm1 O3 C39 95(2)
C32 Sm1 O3 C39 -32(2)
C31 Sm1 O3 C39 -20(2)
Al1 Sm1 O3 C39 -101(2)
O5 Al2 O4 C39 71.1(11)
C42 Al2 O4 C39 -50.3(11)
C41 Al2 O4 C39 -174.3(11)
O4 Al2 O5 C43 -117.6(10)
C42 Al2 O5 C43 -2.3(12)
C41 Al2 O5 C43 134.3(10)
O3 Sm1 O6 C62 -24.5(8)
O1 Sm1 O6 C62 -167.4(6)
O2 Sm1 O6 C62 162.5(7)
O7 Sm1 O6 C62 -11.1(6)
C32 Sm1 O6 C62 99.4(7)
C31 Sm1 O6 C62 102.8(7)
Al1 Sm1 O6 C62 173.0(6)
O3 Sm1 O6 C61 -179.9(7)
O1 Sm1 O6 C61 37.2(9)
O2 Sm1 O6 C61 7.1(7)
O7 Sm1 O6 C61 -166.6(8)
C32 Sm1 O6 C61 -56.1(8)
C31 Sm1 O6 C61 -52.7(8)
Al1 Sm1 O6 C61 17.5(8)
O3 Sm1 O7 C63 152.4(7)
O1 Sm1 O7 C63 128.3(7)
O2 Sm1 O7 C63 -31.0(9)
O6 Sm1 O7 C63 -19.0(7)
C32 Sm1 O7 C63 -117.3(7)
C31 Sm1 O7 C63 -90.1(7)
Al1 Sm1 O7 C63 32(2)
O3 Sm1 O7 C64 10.1(8)
O1 Sm1 O7 C64 -14.0(10)
O2 Sm1 O7 C64 -173.3(7)
O6 Sm1 O7 C64 -161.3(8)
C32 Sm1 O7 C64 100.3(8)
C31 Sm1 O7 C64 127.6(8)
Al1 Sm1 O7 C64 -110.5(19)
Al1 O1 C1 C6 105.5(9)
Sm1 O1 C1 C6 -44.0(11)
Al1 O1 C1 C2 -76.1(10)
Sm1 O1 C1 C2 134.3(7)
O1 C1 C2 C3 174.7(8)
C6 C1 C2 C3 -7.0(14)
O1 C1 C2 C7 -7.1(14)
C6 C1 C2 C7 171.2(9)
C1 C2 C3 C4 4.8(15)
C7 C2 C3 C4 -173.4(10)
C2 C3 C4 C5 0.1(17)
C3 C4 C5 C6 -3.1(18)
O1 C1 C6 C5 -177.3(9)
C2 C1 C6 C5 4.4(15)
O1 C1 C6 C13 9.3(14)
C2 C1 C6 C13 -169.0(9)
C4 C5 C6 C1 0.8(17)
C4 C5 C6 C13 174.5(10)
C3 C2 C7 C8 127.1(11)
C1 C2 C7 C8 -51.1(13)
C3 C2 C7 C12 -46.7(14)
C1 C2 C7 C12 135.2(10)
C12 C7 C8 C9 -1.6(14)
C2 C7 C8 C9 -175.6(9)
C7 C8 C9 C10 1.5(16)
C8 C9 C10 C11 -1.6(17)
C9 C10 C11 C12 2.0(18)
C10 C11 C12 C7 -2.2(17)
C8 C7 C12 C11 1.9(15)
C2 C7 C12 C11 175.9(9)
C1 C6 C13 C18 118.5(11)
C5 C6 C13 C18 -55.0(14)
C1 C6 C13 C14 -61.8(14)
C5 C6 C13 C14 124.6(11)
C18 C13 C14 C15 0.9(14)
C6 C13 C14 C15 -178.8(9)
C13 C14 C15 C16 -0.6(16)
C14 C15 C16 C17 0.2(19)
C15 C16 C17 C18 0.0(19)
C16 C17 C18 C13 0.3(17)
C14 C13 C18 C17 -0.8(15)
C6 C13 C18 C17 178.9(10)
Al1 O2 C19 C20 -77.1(10)
Sm1 O2 C19 C20 141.2(7)
Al1 O2 C19 C24 106.4(8)
Sm1 O2 C19 C24 -35.2(10)
O2 C19 C20 C21 179.5(8)
C24 C19 C20 C21 -4.2(13)
O2 C19 C20 C25 -2.7(14)
C24 C19 C20 C25 173.7(9)
C19 C20 C21 C22 3.7(15)
C25 C20 C21 C22 -174.3(10)
C20 C21 C22 C23 -2.3(16)
C21 C22 C23 C24 1.4(17)
O2 C19 C24 C23 179.7(8)
C20 C19 C24 C23 3.3(14)
O2 C19 C24 C31 4.0(13)
C20 C19 C24 C31 -172.4(8)
C22 C23 C24 C19 -1.9(15)
C22 C23 C24 C31 173.9(10)
C19 C20 C25 C30 -51.2(14)
C21 C20 C25 C30 126.7(10)
C19 C20 C25 C26 131.9(10)
C21 C20 C25 C26 -50.3(13)
C30 C25 C26 C27 -0.1(16)
C20 C25 C26 C27 177.0(10)
C25 C26 C27 C28 1(2)
C26 C27 C28 C29 -2(2)
C27 C28 C29 C30 2.6(19)
C26 C25 C30 C29 0.8(15)
C20 C25 C30 C29 -176.3(9)
C28 C29 C30 C25 -2.1(17)
C19 C24 C31 C36 113.0(11)
C23 C24 C31 C36 -62.6(13)
C19 C24 C31 C32 -61.5(13)
C23 C24 C31 C32 122.8(10)
C19 C24 C31 Sm1 20.1(10)
C23 C24 C31 Sm1 -155.5(7)
O3 Sm1 C31 C36 91.4(6)
O1 Sm1 C31 C36 167.5(6)
O2 Sm1 C31 C36 -142.8(7)
O7 Sm1 C31 C36 5.2(7)
O6 Sm1 C31 C36 -53.3(6)
C32 Sm1 C31 C36 119.6(10)
Al1 Sm1 C31 C36 -170.5(6)
O3 Sm1 C31 C32 -28.2(7)
O1 Sm1 C31 C32 47.9(6)
O2 Sm1 C31 C32 97.6(7)
O7 Sm1 C31 C32 -114.4(6)
O6 Sm1 C31 C32 -172.9(7)
Al1 Sm1 C31 C32 69.9(6)
O3 Sm1 C31 C24 -149.5(5)
O1 Sm1 C31 C24 -73.3(6)
O2 Sm1 C31 C24 -23.7(5)
O7 Sm1 C31 C24 124.3(6)
O6 Sm1 C31 C24 65.9(6)
C32 Sm1 C31 C24 -121.3(10)
Al1 Sm1 C31 C24 -51.4(6)
C36 C31 C32 C33 0.6(15)
C24 C31 C32 C33 175.3(9)
Sm1 C31 C32 C33 77.1(10)
C36 C31 C32 Sm1 -76.6(8)
C24 C31 C32 Sm1 98.1(9)
O3 Sm1 C32 C33 31.5(7)
O1 Sm1 C32 C33 104.9(6)
O2 Sm1 C32 C33 167.2(7)
O7 Sm1 C32 C33 -48.3(7)
O6 Sm1 C32 C33 -116.6(6)
C31 Sm1 C32 C33 -124.0(10)
Al1 Sm1 C32 C33 134.4(7)
O3 Sm1 C32 C31 155.6(6)
O1 Sm1 C32 C31 -131.0(7)
O2 Sm1 C32 C31 -68.8(6)
O7 Sm1 C32 C31 75.8(7)
O6 Sm1 C32 C31 7.4(7)
Al1 Sm1 C32 C31 -101.5(6)
C31 C32 C33 C34 -3.0(16)
Sm1 C32 C33 C34 70.1(10)
C32 C33 C34 C35 4.1(17)
C33 C34 C35 C36 -3.0(17)
C32 C31 C36 C35 0.7(15)
C24 C31 C36 C35 -174.3(9)
Sm1 C31 C36 C35 -69.9(10)
C34 C35 C36 C31 0.6(17)
Sm1 O3 C39 O4 -29(3)
Sm1 O3 C39 C40 153.8(15)
Al2 O4 C39 O3 176.0(7)
Al2 O4 C39 C40 -6.6(16)
Al2 O5 C43 C44 126.0(10)
Al2 O5 C43 C48 -55.7(14)
O5 C43 C44 C45 -179.3(10)
C48 C43 C44 C45 2.5(16)
O5 C43 C44 C49 3.4(16)
C48 C43 C44 C49 -174.8(10)
C43 C44 C45 C46 0.6(18)
C49 C44 C45 C46 178.0(11)
C44 C45 C46 C47 -3(2)
C45 C46 C47 C48 2(2)
C46 C47 C48 C43 0.9(18)
C46 C47 C48 C55 -177.8(11)
O5 C43 C48 C47 178.6(10)
C44 C43 C48 C47 -3.2(16)
O5 C43 C48 C55 -2.8(15)
C44 C43 C48 C55 175.5(10)
C43 C44 C49 C54 49.1(16)
C45 C44 C49 C54 -128.2(12)
C43 C44 C49 C50 -135.7(12)
C45 C44 C49 C50 47.0(16)
C54 C49 C50 C51 2.0(18)
C44 C49 C50 C51 -173.4(11)
C49 C50 C51 C52 0.9(19)
C50 C51 C52 C53 -3(2)
C51 C52 C53 C54 2(2)
C50 C49 C54 C53 -2.8(18)
C44 C49 C54 C53 172.6(11)
C52 C53 C54 C49 0.7(19)
C47 C48 C55 C56 132.1(12)
C43 C48 C55 C56 -46.4(16)
C47 C48 C55 C60 -45.0(16)
C43 C48 C55 C60 136.4(11)
C60 C55 C56 C57 0.5(17)
C48 C55 C56 C57 -176.7(11)
C55 C56 C57 C58 -0.7(18)
C56 C57 C58 C59 1(2)
C57 C58 C59 C60 -1(2)
C58 C59 C60 C55 1(2)
C56 C55 C60 C59 -0.4(17)
C48 C55 C60 C59 176.9(11)
C61 O6 C62 C63 -161.7(9)
Sm1 O6 C62 C63 38.5(11)
C64 O7 C63 C62 -168.5(9)
Sm1 O7 C63 C62 45.4(10)
O6 C62 C63 O7 -54.7(12)
C65 C66 C67 C68 -151(4)
C66 C67 C68 C69 -97(6)
C67 C68 C69 C70 -163(5)
